data_4501265
loop_
_publ_author_name
'Vaughn, Shae Anne'
'Severance, Rachel C.'
'Smith, Mark D.'
'zur Loye, Hans-Conrad'

_publ_section_title
;
 Crystal Growth, Structural Motifs, and Optical Properties of Molecular
 and Polymeric Cerium Halide Materials
;
_journal_issue 11
_journal_name_full 'Crystal Growth &amp; Design'
_journal_page_first 5072
_journal_paper_doi 10.1021/cg200985m
_journal_volume 11
_journal_year 2011
_chemical_formula_moiety 'C24 H70 Br10 Ce4 O12, 2(C3 H8 O)'
_chemical_formula_sum 'C30 H86 Br10 Ce4 O14'
_chemical_formula_weight 2030.57
_chemical_name_systematic
; 
 ? 
;
_space_group_IT_number 2
_symmetry_cell_setting triclinic
_symmetry_space_group_name_Hall '-P 1'
_symmetry_space_group_name_H-M 'P -1'
_atom_sites_solution_hydrogens geom
_atom_sites_solution_primary direct
_atom_sites_solution_secondary difmap
_audit_creation_method SHELXL-97
_cell_angle_alpha 108.1770(10)
_cell_angle_beta 111.4730(10)
_cell_angle_gamma 95.7490(10)
_cell_formula_units_Z 1
_cell_length_a 10.9064(7)
_cell_length_b 11.6119(8)
_cell_length_c 14.1510(10)
_cell_measurement_reflns_used 6284
_cell_measurement_temperature 100(2)
_cell_measurement_theta_max 27.99
_cell_measurement_theta_min 2.70
_cell_volume 1537.25(18)
_computing_cell_refinement 'SAINT-Plus Version 6.45 (Bruker, 2001)'
_computing_data_collection 'SMART Version 5.625 (Bruker, 2001)'
_computing_data_reduction 'SAINT-Plus Version 6.45 (Bruker, 2001)'
_computing_molecular_graphics various
_computing_publication_material 'SHELXTL Version 6.14 (Bruker, 2001)'
_computing_structure_refinement 'SHELXL-97 (Sheldrick, 1997)'
_computing_structure_solution 'SHELXS-97 (Sheldrick, 1990)'
_diffrn_ambient_temperature 100(2)
_diffrn_measured_fraction_theta_full 0.997
_diffrn_measured_fraction_theta_max 0.997
_diffrn_measurement_device_type 'BRUKER SMART APEX CCD diffractometer'
_diffrn_measurement_method 'omega scans'
_diffrn_radiation_monochromator graphite
_diffrn_radiation_source 'fine-focus sealed tube'
_diffrn_radiation_type MoK\a
_diffrn_radiation_wavelength 0.71073
_diffrn_reflns_av_R_equivalents 0.0280
_diffrn_reflns_av_sigmaI/netI 0.0287
_diffrn_reflns_limit_h_max 14
_diffrn_reflns_limit_h_min -14
_diffrn_reflns_limit_k_max 15
_diffrn_reflns_limit_k_min -15
_diffrn_reflns_limit_l_max 18
_diffrn_reflns_limit_l_min -18
_diffrn_reflns_number 24662
_diffrn_reflns_theta_full 27.99
_diffrn_reflns_theta_max 27.99
_diffrn_reflns_theta_min 1.67
_exptl_absorpt_coefficient_mu 9.449
_exptl_absorpt_correction_T_max 1.0000
_exptl_absorpt_correction_T_min 0.5344
_exptl_absorpt_correction_type multi-scan
_exptl_absorpt_process_details 'SADABS Version 2.05 (Bruker, 2001)'
_exptl_crystal_colour colorless
_exptl_crystal_density_diffrn 2.193
_exptl_crystal_density_method 'not measured'
_exptl_crystal_description block
_exptl_crystal_F_000 960
_exptl_crystal_size_max 0.22
_exptl_crystal_size_mid 0.18
_exptl_crystal_size_min 0.08
_refine_diff_density_max 0.826
_refine_diff_density_min -0.625
_refine_diff_density_rms 0.115
_refine_ls_extinction_method none
_refine_ls_goodness_of_fit_ref 1.027
_refine_ls_hydrogen_treatment mixed
_refine_ls_matrix_type full
_refine_ls_number_parameters 304
_refine_ls_number_reflns 7399
_refine_ls_number_restraints 0
_refine_ls_restrained_S_all 1.027
_refine_ls_R_factor_all 0.0260
_refine_ls_R_factor_gt 0.0208
_refine_ls_shift/su_max 0.003
_refine_ls_shift/su_mean 0.000
_refine_ls_structure_factor_coef Fsqd
_refine_ls_weighting_details 'calc w=1/[\s^2^(Fo^2^)+(0.0228P)^2^+0.0000P] where P=(Fo^2^+2Fc^2^)/3'
_refine_ls_weighting_scheme calc
_refine_ls_wR_factor_gt 0.0451
_refine_ls_wR_factor_ref 0.0465
_reflns_number_gt 6595
_reflns_number_total 7399
_reflns_threshold_expression >2sigma(I)
_cod_data_source_file cg200985m_si_002.cif
_cod_data_source_block sv3101c1
_cod_depositor_comments
;
The following automatic conversions were performed:

'_symmetry_cell_setting' value 'Triclinic' changed to 'triclinic'
according to /home/saulius/struct/CIF-dictionaries/cif_core.dic
dictionary named 'cif_core.dic' version 2.4.1 from 2010-06-29.

Automatic conversion script
Id: cif_fix_values 1715 2011-07-08 13:25:40Z adriana 
;
_cod_original_cell_volume 1537.24(18)
_cod_original_sg_symbol_H-M P-1
_cod_database_code 4501265

loop_
_symmetry_equiv_pos_as_xyz
'x, y, z'
'-x, -y, -z'

loop_
_atom_site_label
_atom_site_type_symbol
_atom_site_fract_x
_atom_site_fract_y
_atom_site_fract_z
_atom_site_U_iso_or_equiv
_atom_site_adp_type
_atom_site_occupancy
_atom_site_symmetry_multiplicity
_atom_site_calc_flag
_atom_site_refinement_flags
Br1 Br 0.52522(3) 0.83178(2) 0.72251(2) 0.01391(6) Uani 1 1 d .
Br2 Br 0.72452(3) 0.87875(2) 0.55994(2) 0.01361(6) Uani 1 1 d .
Br3 Br 0.59949(3) 1.24292(3) 0.85932(2) 0.01963(7) Uani 1 1 d .
Br4 Br 0.94256(3) 0.90221(3) 0.83977(2) 0.01606(6) Uani 1 1 d .
Br5 Br 0.85799(3) 1.23406(2) 0.70079(2) 0.01492(6) Uani 1 1 d .
C1 C 0.6673(3) 1.0284(3) 1.0079(2) 0.0165(6) Uani 1 1 d .
H1A H 0.5730 1.0156 0.9525 0.020 Uiso 1 1 calc R
C2 C 0.6986(3) 1.1475(3) 1.1057(2) 0.0193(6) Uani 1 1 d .
H2A H 0.6915 1.2182 1.0818 0.029 Uiso 1 1 calc R
H2B H 0.7909 1.1621 1.1609 0.029 Uiso 1 1 calc R
H2C H 0.6336 1.1391 1.1374 0.029 Uiso 1 1 calc R
C3 C 0.6754(3) 0.9122(3) 1.0353(2) 0.0212(6) Uani 1 1 d .
H3A H 0.7672 0.9229 1.0897 0.032 Uiso 1 1 calc R
H3B H 0.6549 0.8396 0.9687 0.032 Uiso 1 1 calc R
H3C H 0.6095 0.8990 1.0653 0.032 Uiso 1 1 calc R
C4 C 1.0129(3) 1.3408(3) 1.0000(2) 0.0211(6) Uani 1 1 d .
H4A H 0.9669 1.3793 0.9466 0.025 Uiso 1 1 calc R
C5 C 0.9726(3) 1.3835(3) 1.0940(2) 0.0274(7) Uani 1 1 d .
H5A H 1.0196 1.3499 1.1490 0.041 Uiso 1 1 calc R
H5B H 0.8742 1.3534 1.0669 0.041 Uiso 1 1 calc R
H5C H 0.9977 1.4750 1.1271 0.041 Uiso 1 1 calc R
C6 C 1.1635(3) 1.3774(3) 1.0331(3) 0.0411(10) Uani 1 1 d .
H6A H 1.1820 1.3464 0.9681 0.062 Uiso 1 1 calc R
H6B H 1.2109 1.3409 1.0857 0.062 Uiso 1 1 calc R
H6C H 1.1956 1.4686 1.0669 0.062 Uiso 1 1 calc R
C7 C 0.2273(3) 0.5151(2) 0.3951(2) 0.0160(6) Uani 1 1 d .
H7A H 0.2087 0.5313 0.3264 0.019 Uiso 1 1 calc R
C8 C 0.3040(3) 0.4140(3) 0.3934(2) 0.0239(7) Uani 1 1 d .
H8A H 0.3190 0.3932 0.4581 0.036 Uiso 1 1 calc R
H8B H 0.3918 0.4436 0.3940 0.036 Uiso 1 1 calc R
H8C H 0.2511 0.3395 0.3270 0.036 Uiso 1 1 calc R
C9 C 0.0931(3) 0.4806(3) 0.3999(3) 0.0265(7) Uani 1 1 d .
H9A H 0.0456 0.5474 0.3957 0.040 Uiso 1 1 calc R
H9B H 0.1093 0.4695 0.4690 0.040 Uiso 1 1 calc R
H9C H 0.0374 0.4025 0.3383 0.040 Uiso 1 1 calc R
C10 C 0.1986(3) 0.9357(3) 0.6431(2) 0.0181(6) Uani 1 1 d .
H10A H 0.2669 0.9346 0.7128 0.022 Uiso 1 1 calc R
C11 C 0.0881(3) 0.8169(3) 0.5891(3) 0.0294(7) Uani 1 1 d .
H11A H 0.1282 0.7448 0.5772 0.044 Uiso 1 1 calc R
H11B H 0.0226 0.8139 0.5184 0.044 Uiso 1 1 calc R
H11C H 0.0418 0.8149 0.6364 0.044 Uiso 1 1 calc R
C12 C 0.1474(3) 1.0523(3) 0.6709(3) 0.0268(7) Uani 1 1 d .
H12A H 0.0858 1.0589 0.6032 0.040 Uiso 1 1 calc R
H12B H 0.2245 1.1257 0.7114 0.040 Uiso 1 1 calc R
H12C H 0.0987 1.0479 0.7163 0.040 Uiso 1 1 calc R
C13 C 0.3365(3) 0.5206(3) 0.7422(2) 0.0224(6) Uani 1 1 d .
H13A H 0.2778 0.5813 0.7365 0.027 Uiso 1 1 calc R
C14 C 0.2472(3) 0.3900(3) 0.6868(3) 0.0307(8) Uani 1 1 d .
H14A H 0.1971 0.3717 0.6084 0.046 Uiso 1 1 calc R
H14B H 0.1828 0.3830 0.7193 0.046 Uiso 1 1 calc R
H14C H 0.3036 0.3303 0.6966 0.046 Uiso 1 1 calc R
C15 C 0.4265(3) 0.5519(3) 0.8623(2) 0.0304(8) Uani 1 1 d .
H15A H 0.4846 0.4931 0.8686 0.046 Uiso 1 1 calc R
H15B H 0.3697 0.5458 0.9013 0.046 Uiso 1 1 calc R
H15C H 0.4833 0.6372 0.8944 0.046 Uiso 1 1 calc R
Ce1 Ce 0.748386(14) 1.058701(13) 0.784599(11) 0.01111(4) Uani 1 1 d .
Ce2 Ce 0.417521(14) 0.835737(13) 0.492306(11) 0.01138(4) Uani 1 1 d .
H1 H 0.822(3) 1.051(3) 0.995(2) 0.010(9) Uiso 1 1 d .
H2 H 0.999(4) 1.164(3) 0.978(3) 0.036(11) Uiso 1 1 d .
H3 H 0.229(4) 0.974(4) 0.535(3) 0.045(12) Uiso 1 1 d .
H4 H 0.332(3) 0.615(3) 0.531(3) 0.019(10) Uiso 1 1 d .
H5 H 0.482(4) 0.615(4) 0.343(3) 0.035(11) Uiso 1 1 d .
H7 H 0.485(4) 0.919(4) 0.346(3) 0.042(13) Uiso 1 1 d .
H8 H 0.468(3) 0.595(3) 0.708(3) 0.022(9) Uiso 1 1 d .
O1 O 0.7607(2) 1.0430(2) 0.95858(16) 0.0163(4) Uani 1 1 d .
O2 O 0.9656(2) 1.20494(18) 0.94383(16) 0.0189(4) Uani 1 1 d .
O3 O 0.2665(2) 0.9390(2) 0.57198(16) 0.0190(4) Uani 1 1 d .
O4 O 0.3116(2) 0.63049(19) 0.48834(17) 0.0169(4) Uani 1 1 d .
O5 O 0.4421(2) 0.66681(19) 0.34336(16) 0.0168(4) Uani 1 1 d .
O6 O 0.45378(19) 0.94763(18) 0.38043(16) 0.0127(4) Uani 1 1 d .
O7 O 0.4179(2) 0.5288(2) 0.68189(18) 0.0233(5) Uani 1 1 d .
H6 H 0.415(3) 0.675(3) 0.281(3) 0.030(10) Uiso 1 1 d .

loop_
_atom_site_aniso_label
_atom_site_aniso_U_11
_atom_site_aniso_U_22
_atom_site_aniso_U_33
_atom_site_aniso_U_23
_atom_site_aniso_U_13
_atom_site_aniso_U_12
Br1 0.01540(12) 0.01311(13) 0.01187(12) 0.00526(10) 0.00443(10) 0.00110(10)
Br2 0.01395(12) 0.01411(13) 0.01271(12) 0.00504(10) 0.00539(10) 0.00400(10)
Br3 0.02769(15) 0.02045(15) 0.01483(13) 0.00764(11) 0.01062(11) 0.01299(12)
Br4 0.01523(12) 0.01665(14) 0.01341(13) 0.00504(11) 0.00288(10) 0.00617(10)
Br5 0.01330(12) 0.01476(13) 0.01428(13) 0.00632(10) 0.00327(10) 0.00041(10)
C1 0.0149(13) 0.0228(15) 0.0120(13) 0.0060(11) 0.0067(10) 0.0035(11)
C2 0.0244(14) 0.0203(15) 0.0149(14) 0.0059(12) 0.0107(11) 0.0055(12)
C3 0.0215(14) 0.0214(15) 0.0218(15) 0.0101(13) 0.0088(12) 0.0045(12)
C4 0.0232(15) 0.0109(14) 0.0209(15) 0.0044(12) 0.0030(12) -0.0004(11)
C5 0.0456(19) 0.0132(15) 0.0171(15) 0.0028(12) 0.0099(14) 0.0032(13)
C6 0.0282(18) 0.0205(18) 0.061(3) 0.0065(17) 0.0139(17) -0.0017(14)
C7 0.0181(13) 0.0091(13) 0.0122(13) -0.0004(10) 0.0021(10) -0.0021(10)
C8 0.0281(16) 0.0158(15) 0.0233(15) 0.0047(12) 0.0085(13) 0.0044(12)
C9 0.0224(15) 0.0253(17) 0.0249(16) 0.0066(13) 0.0073(13) -0.0033(13)
C10 0.0200(14) 0.0232(15) 0.0166(14) 0.0107(12) 0.0107(11) 0.0060(12)
C11 0.0282(16) 0.0226(17) 0.0370(19) 0.0063(14) 0.0188(14) 0.0007(13)
C12 0.0344(17) 0.0277(17) 0.0264(16) 0.0122(14) 0.0175(14) 0.0165(14)
C13 0.0252(15) 0.0193(15) 0.0245(16) 0.0068(13) 0.0125(13) 0.0093(12)
C14 0.0284(17) 0.0251(18) 0.0364(19) 0.0096(15) 0.0147(14) 0.0004(14)
C15 0.0396(19) 0.0274(18) 0.0251(17) 0.0086(14) 0.0152(15) 0.0101(15)
Ce1 0.01131(7) 0.01101(8) 0.00966(7) 0.00399(6) 0.00303(5) 0.00219(5)
Ce2 0.01217(7) 0.01014(8) 0.01008(7) 0.00328(6) 0.00372(5) 0.00084(5)
O1 0.0104(10) 0.0269(12) 0.0122(10) 0.0088(9) 0.0041(8) 0.0045(8)
O2 0.0217(10) 0.0107(10) 0.0167(10) 0.0047(8) 0.0011(8) 0.0004(8)
O3 0.0201(10) 0.0256(12) 0.0189(10) 0.0145(9) 0.0102(8) 0.0095(9)
O4 0.0228(11) 0.0125(10) 0.0114(10) 0.0045(8) 0.0042(8) -0.0009(8)
O5 0.0212(10) 0.0157(10) 0.0138(10) 0.0054(8) 0.0071(8) 0.0074(8)
O6 0.0155(9) 0.0127(10) 0.0111(9) 0.0046(8) 0.0066(8) 0.0042(8)
O7 0.0276(11) 0.0150(11) 0.0253(12) 0.0040(9) 0.0129(9) 0.0014(9)

loop_
_atom_type_symbol
_atom_type_description
_atom_type_scat_dispersion_real
_atom_type_scat_dispersion_imag
_atom_type_scat_source
C C 0.0033 0.0016 'International Tables Vol C Tables 4.2.6.8 and 6.1.1.4'
H H 0.0000 0.0000 'International Tables Vol C Tables 4.2.6.8 and 6.1.1.4'
O O 0.0106 0.0060 'International Tables Vol C Tables 4.2.6.8 and 6.1.1.4'
Br Br -0.2901 2.4595 'International Tables Vol C Tables 4.2.6.8 and 6.1.1.4'
Ce Ce -0.2486 2.6331 'International Tables Vol C Tables 4.2.6.8 and 6.1.1.4'

loop_
_geom_angle_atom_site_label_1
_geom_angle_atom_site_label_2
_geom_angle_atom_site_label_3
_geom_angle
_geom_angle_site_symmetry_1
_geom_angle_site_symmetry_3
Ce2 Br1 Ce1 86.038(8) . .
Ce2 Br2 Ce1 84.811(8) . .
Ce1 Br5 Ce2 90.219(9) . 2_676
O1 C1 C3 108.7(2) . .
O1 C1 C2 109.3(2) . .
C3 C1 C2 114.2(2) . .
O1 C1 H1A 108.2 . .
C3 C1 H1A 108.2 . .
C2 C1 H1A 108.2 . .
C1 C2 H2A 109.5 . .
C1 C2 H2B 109.5 . .
H2A C2 H2B 109.5 . .
C1 C2 H2C 109.5 . .
H2A C2 H2C 109.5 . .
H2B C2 H2C 109.5 . .
C1 C3 H3A 109.5 . .
C1 C3 H3B 109.5 . .
H3A C3 H3B 109.5 . .
C1 C3 H3C 109.5 . .
H3A C3 H3C 109.5 . .
H3B C3 H3C 109.5 . .
O2 C4 C5 110.1(2) . .
O2 C4 C6 108.6(2) . .
C5 C4 C6 114.1(3) . .
O2 C4 H4A 108.0 . .
C5 C4 H4A 108.0 . .
C6 C4 H4A 108.0 . .
C4 C5 H5A 109.5 . .
C4 C5 H5B 109.5 . .
H5A C5 H5B 109.5 . .
C4 C5 H5C 109.5 . .
H5A C5 H5C 109.5 . .
H5B C5 H5C 109.5 . .
C4 C6 H6A 109.5 . .
C4 C6 H6B 109.5 . .
H6A C6 H6B 109.5 . .
C4 C6 H6C 109.5 . .
H6A C6 H6C 109.5 . .
H6B C6 H6C 109.5 . .
O4 C7 C8 109.7(2) . .
O4 C7 C9 109.5(2) . .
C8 C7 C9 113.5(2) . .
O4 C7 H7A 108.0 . .
C8 C7 H7A 108.0 . .
C9 C7 H7A 108.0 . .
C7 C8 H8A 109.5 . .
C7 C8 H8B 109.5 . .
H8A C8 H8B 109.5 . .
C7 C8 H8C 109.5 . .
H8A C8 H8C 109.5 . .
H8B C8 H8C 109.5 . .
C7 C9 H9A 109.5 . .
C7 C9 H9B 109.5 . .
H9A C9 H9B 109.5 . .
C7 C9 H9C 109.5 . .
H9A C9 H9C 109.5 . .
H9B C9 H9C 109.5 . .
O3 C10 C11 109.4(2) . .
O3 C10 C12 109.9(2) . .
C11 C10 C12 113.3(3) . .
O3 C10 H10A 108.1 . .
C11 C10 H10A 108.1 . .
C12 C10 H10A 108.1 . .
C10 C11 H11A 109.5 . .
C10 C11 H11B 109.5 . .
H11A C11 H11B 109.5 . .
C10 C11 H11C 109.5 . .
H11A C11 H11C 109.5 . .
H11B C11 H11C 109.5 . .
C10 C12 H12A 109.5 . .
C10 C12 H12B 109.5 . .
H12A C12 H12B 109.5 . .
C10 C12 H12C 109.5 . .
H12A C12 H12C 109.5 . .
H12B C12 H12C 109.5 . .
O7 C13 C14 106.6(2) . .
O7 C13 C15 110.8(2) . .
C14 C13 C15 112.5(3) . .
O7 C13 H13A 108.9 . .
C14 C13 H13A 108.9 . .
C15 C13 H13A 108.9 . .
C13 C14 H14A 109.5 . .
C13 C14 H14B 109.5 . .
H14A C14 H14B 109.5 . .
C13 C14 H14C 109.5 . .
H14A C14 H14C 109.5 . .
H14B C14 H14C 109.5 . .
C13 C15 H15A 109.5 . .
C13 C15 H15B 109.5 . .
H15A C15 H15B 109.5 . .
C13 C15 H15C 109.5 . .
H15A C15 H15C 109.5 . .
H15B C15 H15C 109.5 . .
O1 Ce1 O6 130.10(7) . 2_676
O1 Ce1 O2 70.03(7) . .
O6 Ce1 O2 142.14(6) 2_676 .
O1 Ce1 Br4 73.51(5) . .
O6 Ce1 Br4 138.17(5) 2_676 .
O2 Ce1 Br4 73.08(5) . .
O1 Ce1 Br3 76.17(5) . .
O6 Ce1 Br3 70.95(5) 2_676 .
O2 Ce1 Br3 87.77(5) . .
Br4 Ce1 Br3 148.191(10) . .
O1 Ce1 Br5 140.86(5) . .
O6 Ce1 Br5 75.05(5) 2_676 .
O2 Ce1 Br5 73.51(5) . .
Br4 Ce1 Br5 108.923(10) . .
Br3 Ce1 Br5 88.801(10) . .
O1 Ce1 Br1 73.21(5) . .
O6 Ce1 Br1 72.85(4) 2_676 .
O2 Ce1 Br1 141.60(5) . .
Br4 Ce1 Br1 86.317(10) . .
Br3 Ce1 Br1 94.062(10) . .
Br5 Ce1 Br1 144.801(9) . .
O1 Ce1 Br2 136.97(5) . .
O6 Ce1 Br2 65.20(5) 2_676 .
O2 Ce1 Br2 126.09(5) . .
Br4 Ce1 Br2 74.932(8) . .
Br3 Ce1 Br2 136.037(9) . .
Br5 Ce1 Br2 77.453(9) . .
Br1 Ce1 Br2 76.300(8) . .
O6 Ce2 O6 73.20(7) . 2_676
O6 Ce2 O5 77.95(7) . .
O6 Ce2 O5 136.04(7) 2_676 .
O6 Ce2 O3 105.96(7) . .
O6 Ce2 O3 71.99(7) 2_676 .
O5 Ce2 O3 149.25(7) . .
O6 Ce2 O4 144.83(7) . .
O6 Ce2 O4 141.95(7) 2_676 .
O5 Ce2 O4 73.13(7) . .
O3 Ce2 O4 89.75(7) . .
O6 Ce2 Br5 75.48(4) . 2_676
O6 Ce2 Br5 124.89(4) 2_676 2_676
O5 Ce2 Br5 77.00(5) . 2_676
O3 Ce2 Br5 74.69(5) . 2_676
O4 Ce2 Br5 78.85(5) . 2_676
O6 Ce2 Br1 144.01(4) . .
O6 Ce2 Br1 73.64(4) 2_676 .
O5 Ce2 Br1 118.73(5) . .
O3 Ce2 Br1 76.35(5) . .
O4 Ce2 Br1 69.66(5) . .
Br5 Ce2 Br1 136.813(9) 2_676 .
O6 Ce2 Br2 77.19(4) . .
O6 Ce2 Br2 66.48(5) 2_676 .
O5 Ce2 Br2 75.33(5) . .
O3 Ce2 Br2 135.42(5) . .
O4 Ce2 Br2 113.37(5) . .
Br5 Ce2 Br2 144.401(9) 2_676 .
Br1 Ce2 Br2 77.102(8) . .
O6 Ce2 Ce2 36.89(5) . 2_676
O6 Ce2 Ce2 36.31(5) 2_676 2_676
O5 Ce2 Ce2 108.80(5) . 2_676
O3 Ce2 Ce2 88.64(5) . 2_676
O4 Ce2 Ce2 178.06(5) . 2_676
Br5 Ce2 Ce2 101.747(8) 2_676 2_676
Br1 Ce2 Ce2 108.889(7) . 2_676
Br2 Ce2 Ce2 67.212(7) . 2_676
C1 O1 Ce1 137.27(16) . .
C1 O1 H1 108(3) . .
Ce1 O1 H1 114(3) . .
C4 O2 Ce1 133.95(16) . .
C4 O2 H2 117(3) . .
Ce1 O2 H2 106(3) . .
C10 O3 Ce2 143.24(17) . .
C10 O3 H3 107(3) . .
Ce2 O3 H3 107(3) . .
C7 O4 Ce2 130.10(17) . .
C7 O4 H4 106(3) . .
Ce2 O4 H4 122(3) . .
Ce2 O5 H5 134(3) . .
Ce2 O5 H6 115(2) . .
H5 O5 H6 110(3) . .
Ce2 O6 Ce2 106.80(7) . 2_676
Ce2 O6 Ce1 118.85(8) . 2_676
Ce2 O6 Ce1 112.38(7) 2_676 2_676
Ce2 O6 H7 115(3) . .
Ce2 O6 H7 113(3) 2_676 .
Ce1 O6 H7 90(3) 2_676 .
C13 O7 H8 111(2) . .

loop_
_geom_bond_atom_site_label_1
_geom_bond_atom_site_label_2
_geom_bond_distance
_geom_bond_site_symmetry_2
Br1 Ce2 3.0490(4) .
Br1 Ce1 3.0568(3) .
Br2 Ce2 3.0654(4) .
Br2 Ce1 3.1115(3) .
Br3 Ce1 2.9788(3) .
Br4 Ce1 2.9735(3) .
Br5 Ce1 3.0066(3) .
Br5 Ce2 3.0449(3) 2_676
C1 O1 1.455(3) .
C1 C3 1.518(4) .
C1 C2 1.520(4) .
C1 H1A 1.0000 .
C2 H2A 0.9800 .
C2 H2B 0.9800 .
C2 H2C 0.9800 .
C3 H3A 0.9800 .
C3 H3B 0.9800 .
C3 H3C 0.9800 .
C4 O2 1.463(3) .
C4 C5 1.505(4) .
C4 C6 1.508(4) .
C4 H4A 1.0000 .
C5 H5A 0.9800 .
C5 H5B 0.9800 .
C5 H5C 0.9800 .
C6 H6A 0.9800 .
C6 H6B 0.9800 .
C6 H6C 0.9800 .
C7 O4 1.464(3) .
C7 C8 1.507(4) .
C7 C9 1.510(4) .
C7 H7A 1.0000 .
C8 H8A 0.9800 .
C8 H8B 0.9800 .
C8 H8C 0.9800 .
C9 H9A 0.9800 .
C9 H9B 0.9800 .
C9 H9C 0.9800 .
C10 O3 1.459(3) .
C10 C11 1.508(4) .
C10 C12 1.509(4) .
C10 H10A 1.0000 .
C11 H11A 0.9800 .
C11 H11B 0.9800 .
C11 H11C 0.9800 .
C12 H12A 0.9800 .
C12 H12B 0.9800 .
C12 H12C 0.9800 .
C13 O7 1.454(4) .
C13 C14 1.505(4) .
C13 C15 1.518(4) .
C13 H13A 1.0000 .
C14 H14A 0.9800 .
C14 H14B 0.9800 .
C14 H14C 0.9800 .
C15 H15A 0.9800 .
C15 H15B 0.9800 .
C15 H15C 0.9800 .
Ce1 O1 2.481(2) .
Ce1 O6 2.5321(18) 2_676
Ce1 O2 2.5442(19) .
Ce2 O6 2.447(2) .
Ce2 O6 2.4813(19) 2_676
Ce2 O5 2.510(2) .
Ce2 O3 2.516(2) .
Ce2 O4 2.517(2) .
Ce2 Br5 3.0449(3) 2_676
Ce2 Ce2 3.9569(4) 2_676
O1 H1 0.65(3) .
O2 H2 0.80(4) .
O3 H3 0.79(4) .
O4 H4 0.65(3) .
O5 H5 0.77(4) .
O5 H6 0.87(4) .
O6 Ce2 2.4813(19) 2_676
O6 Ce1 2.5321(18) 2_676
O6 H7 0.70(4) .
O7 H8 0.79(3) .

loop_
_geom_hbond_atom_site_label_D
_geom_hbond_atom_site_label_H
_geom_hbond_atom_site_label_A
_geom_hbond_distance_DH
_geom_hbond_distance_HA
_geom_hbond_distance_DA
_geom_hbond_angle_DHA
_geom_hbond_site_symmetry_A
O1 H1 Br4 0.65(3) 2.63(3) 3.273(2) 172(3) 2_777
O2 H2 Br4 0.80(4) 2.79(4) 3.509(2) 150(3) 2_777
O2 H2 Br4 0.80(4) 2.91(4) 3.303(2) 113(3) .
O3 H3 Br2 0.79(4) 2.59(4) 3.245(2) 142(4) 2_676
O4 H4 O7 0.65(3) 2.55(3) 3.195(3) 172(4) .
O5 H5 O7 0.77(4) 2.10(4) 2.865(3) 172(4) 2_666
O6 H7 Br3 0.70(4) 2.67(4) 3.219(2) 136(4) 2_676
O7 H8 Br1 0.79(3) 2.68(3) 3.391(2) 151(3) .
O5 H6 Br3 0.87(4) 2.41(4) 3.248(2) 161(3) 2_676

loop_
_geom_torsion_atom_site_label_1
_geom_torsion_atom_site_label_2
_geom_torsion_atom_site_label_3
_geom_torsion_atom_site_label_4
_geom_torsion
_geom_torsion_site_symmetry_1
_geom_torsion_site_symmetry_4
Ce2 Br5 Ce1 O1 -140.81(7) 2_676 .
Ce2 Br5 Ce1 O6 -4.08(5) 2_676 2_676
Ce2 Br5 Ce1 O2 -162.70(5) 2_676 .
Ce2 Br5 Ce1 Br4 132.284(9) 2_676 .
Ce2 Br5 Ce1 Br3 -74.669(9) 2_676 .
Ce2 Br5 Ce1 Br1 20.680(18) 2_676 .
Ce2 Br5 Ce1 Br2 63.252(8) 2_676 .
Ce2 Br1 Ce1 O1 167.71(5) . .
Ce2 Br1 Ce1 O6 24.85(5) . 2_676
Ce2 Br1 Ce1 O2 -174.99(8) . .
Ce2 Br1 Ce1 Br4 -118.410(8) . .
Ce2 Br1 Ce1 Br3 93.472(9) . .
Ce2 Br1 Ce1 Br5 -0.212(17) . .
Ce2 Br1 Ce1 Br2 -43.031(8) . .
Ce2 Br2 Ce1 O1 88.66(7) . .
Ce2 Br2 Ce1 O6 -34.35(5) . 2_676
Ce2 Br2 Ce1 O2 -172.03(6) . .
Ce2 Br2 Ce1 Br4 132.674(9) . .
Ce2 Br2 Ce1 Br3 -38.667(15) . .
Ce2 Br2 Ce1 Br5 -113.499(8) . .
Ce2 Br2 Ce1 Br1 42.837(7) . .
Ce1 Br1 Ce2 O6 -1.74(8) . .
Ce1 Br1 Ce2 O6 -25.28(5) . 2_676
Ce1 Br1 Ce2 O5 108.71(5) . .
Ce1 Br1 Ce2 O3 -100.19(5) . .
Ce1 Br1 Ce2 O4 164.92(5) . .
Ce1 Br1 Ce2 Br5 -149.212(11) . 2_676
Ce1 Br1 Ce2 Br2 43.660(8) . .
Ce1 Br1 Ce2 Ce2 -16.451(9) . 2_676
Ce1 Br2 Ce2 O6 111.79(5) . .
Ce1 Br2 Ce2 O6 34.75(5) . 2_676
Ce1 Br2 Ce2 O5 -167.53(5) . .
Ce1 Br2 Ce2 O3 11.94(7) . .
Ce1 Br2 Ce2 O4 -103.62(5) . .
Ce1 Br2 Ce2 Br5 152.385(13) . 2_676
Ce1 Br2 Ce2 Br1 -42.798(8) . .
Ce1 Br2 Ce2 Ce2 74.360(7) . 2_676
C3 C1 O1 Ce1 122.6(2) . .
C2 C1 O1 Ce1 -112.2(2) . .
O6 Ce1 O1 C1 -0.4(3) 2_676 .
O2 Ce1 O1 C1 142.0(3) . .
Br4 Ce1 O1 C1 -140.4(2) . .
Br3 Ce1 O1 C1 49.3(2) . .
Br5 Ce1 O1 C1 119.7(2) . .
Br1 Ce1 O1 C1 -49.3(2) . .
Br2 Ce1 O1 C1 -96.0(2) . .
C5 C4 O2 Ce1 89.9(3) . .
C6 C4 O2 Ce1 -144.5(2) . .
O1 Ce1 O2 C4 -109.1(3) . .
O6 Ce1 O2 C4 21.4(3) 2_676 .
Br4 Ce1 O2 C4 172.8(3) . .
Br3 Ce1 O2 C4 -33.0(2) . .
Br5 Ce1 O2 C4 56.4(2) . .
Br1 Ce1 O2 C4 -126.7(2) . .
Br2 Ce1 O2 C4 116.7(2) . .
C11 C10 O3 Ce2 -67.6(3) . .
C12 C10 O3 Ce2 167.5(2) . .
O6 Ce2 O3 C10 -179.5(3) . .
O6 Ce2 O3 C10 -113.6(3) 2_676 .
O5 Ce2 O3 C10 87.3(3) . .
O4 Ce2 O3 C10 32.4(3) . .
Br5 Ce2 O3 C10 110.9(3) 2_676 .
Br1 Ce2 O3 C10 -36.7(3) . .
Br2 Ce2 O3 C10 -91.7(3) . .
Ce2 Ce2 O3 C10 -146.5(3) 2_676 .
C8 C7 O4 Ce2 112.4(2) . .
C9 C7 O4 Ce2 -122.5(2) . .
O6 Ce2 O4 C7 -3.9(3) . .
O6 Ce2 O4 C7 173.67(18) 2_676 .
O5 Ce2 O4 C7 -39.9(2) . .
O3 Ce2 O4 C7 114.2(2) . .
Br5 Ce2 O4 C7 39.7(2) 2_676 .
Br1 Ce2 O4 C7 -170.3(2) . .
Br2 Ce2 O4 C7 -105.1(2) . .
Ce2 Ce2 O4 C7 147.8(13) 2_676 .
O6 Ce2 O6 Ce2 0.001(2) 2_676 2_676
O5 Ce2 O6 Ce2 -146.44(8) . 2_676
O3 Ce2 O6 Ce2 65.03(8) . 2_676
O4 Ce2 O6 Ce2 178.47(9) . 2_676
Br5 Ce2 O6 Ce2 134.06(7) 2_676 2_676
Br1 Ce2 O6 Ce2 -23.59(12) . 2_676
Br2 Ce2 O6 Ce2 -68.97(6) . 2_676
O6 Ce2 O6 Ce1 -128.34(13) 2_676 2_676
O5 Ce2 O6 Ce1 85.22(9) . 2_676
O3 Ce2 O6 Ce1 -63.32(10) . 2_676
O4 Ce2 O6 Ce1 50.12(16) . 2_676
Br5 Ce2 O6 Ce1 5.72(7) 2_676 2_676
Br1 Ce2 O6 Ce1 -151.94(4) . 2_676
Br2 Ce2 O6 Ce1 162.68(9) . 2_676
Ce2 Ce2 O6 Ce1 -128.35(13) 2_676 2_676
